data_2300394
loop_
_publ_author_name
'Eccles, Kevin S.'
'Stokes, Stephen P.'
'Daly, Carla A.'
'Barry, Nicola M.'
'McSweeney, Sharon P.'
'O'Neill, Damian J.'
'Kelly, Dawn M.'
'Jennings, W. Brian'
'N\'i Dhubhghaill, O. M.'
'Moynihan, Humphrey A.'
'Maguire, Anita R.'
'Lawrence, Simon E.'

_publ_section_title
;
 Evaluation of the Bruker SMART X2S: crystallography for the
 nonspecialist?
;
_journal_coden_ASTM JACGAR
_journal_coeditor_code KK5074
_journal_issue 1
_journal_name_full 'Journal of Applied Crystallography'
_journal_page_first 213
_journal_page_last 215
_journal_paper_doi 10.1107/S0021889810042561
_journal_volume 44
_journal_year 2011
_chemical_formula_moiety 'C14 H14 O2 S'
_chemical_formula_sum 'C14 H14 O2 S'
_chemical_formula_weight 246.31
_space_group_IT_number 2
_symmetry_cell_setting triclinic
_symmetry_space_group_name_Hall '-P 1'
_symmetry_space_group_name_H-M 'P -1'
_atom_sites_solution_hydrogens geom
_atom_sites_solution_primary direct
_atom_sites_solution_secondary difmap
_audit_creation_method SHELXL-97
_cell_angle_alpha 89.727(15)
_cell_angle_beta 78.904(14)
_cell_angle_gamma 89.977(18)
_cell_formula_units_Z 2
_cell_length_a 4.736(3)
_cell_length_b 10.819(5)
_cell_length_c 12.206(6)
_cell_measurement_reflns_used 317
_cell_measurement_temperature 300(2)
_cell_measurement_theta_max 21.83
_cell_measurement_theta_min 3.77
_cell_volume 613.7(6)
_computing_cell_refinement 'Bruker SAINT'
_computing_data_collection 'Bruker GIS'
_computing_data_reduction 'Bruker SAINT'
_computing_molecular_graphics 'Bruker APEX2'
_computing_structure_refinement 'SHELXL-97 (Sheldrick, 2008)'
_computing_structure_solution 'SHELXS-97 (Sheldrick, 2008)'
_diffrn_ambient_temperature 300(2)
_diffrn_measured_fraction_theta_full 0.963
_diffrn_measured_fraction_theta_max 0.963
_diffrn_measurement_device_type 'Bruker SMART X2S'
_diffrn_measurement_method '\w scans'
_diffrn_radiation_monochromator 'doubly curved silicon crystal'
_diffrn_radiation_source 'micro-focus sealed tube'
_diffrn_radiation_type MoK\a
_diffrn_radiation_wavelength 0.71073
_diffrn_reflns_av_R_equivalents 0.2004
_diffrn_reflns_av_sigmaI/netI 0.2861
_diffrn_reflns_limit_h_max 5
_diffrn_reflns_limit_h_min -5
_diffrn_reflns_limit_k_max 11
_diffrn_reflns_limit_k_min -11
_diffrn_reflns_limit_l_max 13
_diffrn_reflns_limit_l_min -13
_diffrn_reflns_number 4509
_diffrn_reflns_theta_full 22.80
_diffrn_reflns_theta_max 22.80
_diffrn_reflns_theta_min 1.70
_exptl_absorpt_coefficient_mu 0.250
_exptl_absorpt_correction_T_max 0.8852
_exptl_absorpt_correction_T_min 0.4707
_exptl_absorpt_correction_type multi-scan
_exptl_absorpt_process_details 'SADABS V2008/1 (Bruker AXS)'
_exptl_crystal_colour colorless
_exptl_crystal_density_diffrn 1.333
_exptl_crystal_density_method 'not measured'
_exptl_crystal_description block
_exptl_crystal_F_000 260
_exptl_crystal_size_max 0.29
_exptl_crystal_size_mid 0.28
_exptl_crystal_size_min 0.24
_refine_diff_density_max 0.424
_refine_diff_density_min -0.422
_refine_ls_extinction_method none
_refine_ls_goodness_of_fit_ref 0.980
_refine_ls_hydrogen_treatment constr
_refine_ls_matrix_type full
_refine_ls_number_parameters 154
_refine_ls_number_reflns 1596
_refine_ls_number_restraints 0
_refine_ls_restrained_S_all 0.980
_refine_ls_R_factor_all 0.2348
_refine_ls_R_factor_gt 0.0988
_refine_ls_shift/su_max 0.032
_refine_ls_shift/su_mean 0.004
_refine_ls_structure_factor_coef Fsqd
_refine_ls_weighting_details 'calc w=1/[\s^2^(Fo^2^)+(0.1406P)^2^+0.0000P] where P=(Fo^2^+2Fc^2^)/3'
_refine_ls_weighting_scheme calc
_refine_ls_wR_factor_gt 0.2460
_refine_ls_wR_factor_ref 0.3207
_reflns_number_gt 628
_reflns_number_total 1596
_reflns_threshold_expression >2sigma(I)
_cod_duplicate_entry 2300304
_cod_data_source_file kk5074sup1.cif
_cod_data_source_block Compound_1_Below
_cod_depositor_comments
;
The following automatic conversions were performed:

'_symmetry_cell_setting' value 'Triclinic' changed to 'triclinic'
according to /home/saulius/struct/CIF-dictionaries/cif_core.dic
dictionary named 'cif_core.dic' version 2.4.2 from 2011-04-26.

Automatic conversion script
Id: cif_fix_values 1891 2012-01-12 08:04:46Z andrius 
;
_cod_original_cell_volume 613.6(5)
_cod_original_sg_symbol_H-M P-1
_cod_related_optimal_entry_code 2300395
_cod_database_code 2300394

loop_
_symmetry_equiv_pos_as_xyz
'x, y, z'
'-x, -y, -z'

loop_
_atom_site_type_symbol
_atom_site_label
_atom_site_fract_x
_atom_site_fract_y
_atom_site_fract_z
_atom_site_U_iso_or_equiv
_atom_site_adp_type
_atom_site_calc_flag
_atom_site_refinement_flags
_atom_site_occupancy
S S1 0.3529(6) 0.2502(3) 0.5002(3) 0.0371(11) Uani d . 1
O O1 0.2212(15) 0.3500(8) 0.4474(7) 0.052(3) Uani d . 1
O O2 0.1687(15) 0.1538(8) 0.5500(8) 0.055(3) Uani d . 1
C C1 0.275(3) 0.0704(16) 0.1172(14) 0.063(4) Uani d . 1
H H1 0.1958 0.0463 0.0565 0.076 Uiso calc R 1
C C2 0.224(3) 0.0055(16) 0.2125(16) 0.072(5) Uani d . 1
H H2 0.1094 -0.0650 0.2178 0.087 Uiso calc R 1
C C3 0.338(3) 0.0417(12) 0.3031(13) 0.053(4) Uani d . 1
H H3 0.2988 -0.0038 0.3692 0.064 Uiso calc R 1
C C4 0.511(2) 0.1444(11) 0.2961(12) 0.039(3) Uani d . 1
C C5 0.633(2) 0.1823(11) 0.3966(10) 0.038(3) Uani d . 1
H H5A 0.7873 0.2417 0.3741 0.046 Uiso calc R 1
H H5B 0.7125 0.1106 0.4280 0.046 Uiso calc R 1
C C6 0.529(2) 0.3159(11) 0.6027(10) 0.044(3) Uani d . 1
H H6A 0.6584 0.2557 0.6254 0.052 Uiso calc R 1
H H6B 0.6415 0.3870 0.5715 0.052 Uiso calc R 1
C C7 0.309(2) 0.3546(11) 0.7020(11) 0.036(3) Uani d . 1
C C8 0.262(2) 0.2880(13) 0.7984(12) 0.053(4) Uani d . 1
H H8 0.3674 0.2162 0.8027 0.063 Uiso calc R 1
C C9 0.058(3) 0.3257(15) 0.8921(12) 0.066(4) Uani d . 1
H H9 0.0337 0.2821 0.9591 0.079 Uiso calc R 1
C C10 -0.106(3) 0.4286(16) 0.8818(15) 0.067(4) Uani d . 1
H H10 -0.2474 0.4533 0.9414 0.081 Uiso calc R 1
C C11 0.448(3) 0.1747(16) 0.1108(13) 0.070(5) Uani d . 1
H H11 0.4868 0.2196 0.0445 0.085 Uiso calc R 1
C C12 0.564(2) 0.2136(13) 0.1999(11) 0.051(4) Uani d . 1
H H12 0.6760 0.2848 0.1950 0.062 Uiso calc R 1
C C13 0.146(2) 0.4600(11) 0.6943(13) 0.054(4) Uani d . 1
H H13 0.1754 0.5071 0.6292 0.065 Uiso calc R 1
C C14 -0.061(3) 0.4936(14) 0.7865(14) 0.061(4) Uani d . 1
H H14 -0.1726 0.5635 0.7815 0.073 Uiso calc R 1

loop_
_atom_site_aniso_label
_atom_site_aniso_U_11
_atom_site_aniso_U_22
_atom_site_aniso_U_33
_atom_site_aniso_U_12
_atom_site_aniso_U_13
_atom_site_aniso_U_23
S1 0.0237(15) 0.045(2) 0.043(2) -0.0031(13) -0.0062(14) 0.0026(16)
O1 0.044(5) 0.056(6) 0.059(6) 0.016(4) -0.020(5) -0.010(5)
O2 0.040(5) 0.061(6) 0.063(7) -0.013(4) -0.010(5) -0.003(5)
C1 0.046(8) 0.099(13) 0.049(11) 0.015(8) -0.020(8) -0.037(10)
C2 0.048(9) 0.094(13) 0.074(14) -0.003(8) -0.010(9) -0.029(11)
C3 0.054(8) 0.044(10) 0.060(10) 0.001(7) -0.006(8) 0.011(8)
C4 0.020(5) 0.031(8) 0.062(10) 0.008(5) 0.001(6) -0.008(7)
C5 0.030(6) 0.042(8) 0.041(8) 0.002(5) -0.004(6) 0.011(6)
C6 0.041(7) 0.044(8) 0.047(9) -0.008(6) -0.012(7) 0.009(7)
C7 0.032(6) 0.031(7) 0.050(9) -0.013(5) -0.016(6) 0.010(7)
C8 0.039(7) 0.068(10) 0.051(10) 0.007(6) -0.010(7) 0.008(8)
C9 0.064(9) 0.099(13) 0.034(9) 0.003(9) -0.008(8) 0.005(8)
C10 0.038(8) 0.093(13) 0.067(13) -0.009(8) 0.001(8) -0.021(10)
C11 0.069(9) 0.108(14) 0.038(10) -0.002(9) -0.019(8) 0.001(9)
C12 0.042(7) 0.067(10) 0.043(9) -0.014(6) -0.003(7) 0.017(8)
C13 0.048(7) 0.039(9) 0.070(11) -0.014(6) -0.001(8) -0.001(8)
C14 0.047(8) 0.062(11) 0.073(13) 0.008(7) -0.011(8) -0.008(9)

loop_
_atom_type_symbol
_atom_type_description
_atom_type_scat_dispersion_real
_atom_type_scat_dispersion_imag
_atom_type_scat_source
C C 0.0033 0.0016 'International Tables Vol C Tables 4.2.6.8 and 6.1.1.4'
H H 0.0000 0.0000 'International Tables Vol C Tables 4.2.6.8 and 6.1.1.4'
O O 0.0106 0.0060 'International Tables Vol C Tables 4.2.6.8 and 6.1.1.4'
S S 0.1246 0.1234 'International Tables Vol C Tables 4.2.6.8 and 6.1.1.4'

loop_
_geom_angle_atom_site_label_1
_geom_angle_atom_site_label_2
_geom_angle_atom_site_label_3
_geom_angle
O2 S1 O1 116.9(5)
O2 S1 C6 109.0(5)
O1 S1 C6 108.2(5)
O2 S1 C5 107.9(5)
O1 S1 C5 108.2(5)
C6 S1 C5 106.0(5)
C2 C1 C11 118.6(13)
C2 C1 H1 120.7
C11 C1 H1 120.7
C1 C2 C3 120.9(15)
C1 C2 H2 119.6
C3 C2 H2 119.6
C4 C3 C2 120.2(14)
C4 C3 H3 119.9
C2 C3 H3 119.9
C3 C4 C12 120.2(13)
C3 C4 C5 119.3(12)
C12 C4 C5 120.5(11)
C4 C5 S1 109.6(7)
C4 C5 H5A 109.8
S1 C5 H5A 109.8
C4 C5 H5B 109.8
S1 C5 H5B 109.8
H5A C5 H5B 108.2
C7 C6 S1 109.6(7)
C7 C6 H6A 109.8
S1 C6 H6A 109.8
C7 C6 H6B 109.8
S1 C6 H6B 109.8
H6A C6 H6B 108.2
C8 C7 C13 119.4(13)
C8 C7 C6 121.6(11)
C13 C7 C6 119.0(12)
C7 C8 C9 121.4(12)
C7 C8 H8 119.3
C9 C8 H8 119.3
C10 C9 C8 118.2(14)
C10 C9 H9 120.9
C8 C9 H9 120.9
C14 C10 C9 120.3(14)
C14 C10 H10 119.8
C9 C10 H10 119.8
C12 C11 C1 121.9(14)
C12 C11 H11 119.0
C1 C11 H11 119.0
C4 C12 C11 118.2(13)
C4 C12 H12 120.9
C11 C12 H12 120.9
C7 C13 C14 118.5(14)
C7 C13 H13 120.8
C14 C13 H13 120.8
C10 C14 C13 122.2(13)
C10 C14 H14 118.9
C13 C14 H14 118.9

loop_
_geom_bond_atom_site_label_1
_geom_bond_atom_site_label_2
_geom_bond_distance
S1 O2 1.418(9)
S1 O1 1.455(8)
S1 C6 1.782(12)
S1 C5 1.807(12)
C1 C2 1.34(2)
C1 C11 1.389(19)
C1 H1 0.9300
C2 C3 1.38(2)
C2 H2 0.9300
C3 C4 1.371(16)
C3 H3 0.9300
C4 C12 1.371(17)
C4 C5 1.514(17)
C5 H5A 0.9700
C5 H5B 0.9700
C6 C7 1.499(16)
C6 H6A 0.9700
C6 H6B 0.9700
C7 C8 1.357(16)
C7 C13 1.389(16)
C8 C9 1.412(17)
C8 H8 0.9300
C9 C10 1.37(2)
C9 H9 0.9300
C10 C14 1.34(2)
C10 H10 0.9300
C11 C12 1.377(18)
C11 H11 0.9300
C12 H12 0.9300
C13 C14 1.393(18)
C13 H13 0.9300
C14 H14 0.9300

loop_
_cod_entry_issue_id
_cod_entry_issue_origin
_cod_entry_issue_severity
_cod_entry_issue_description
_cod_entry_issue_author
_cod_entry_issue_date
1 original warning
;
 This entry describes a different measurement of the same crystal as in entries
 2300395 and 2300396. However, in this case during the measurement the crystal
 was purposely placed incorrectly below the centre of the mount. See entry
 2300395 for a structure resulting from the correct mounting of the crystal.
;
'Vaitkus, Antanas' 2025-01-28T09:42:58+02:00
